data_4085663
loop_
_publ_author_name
'Nakamura, Taichi'
'Suzuki, Katsunori'
'Yamashita, Makoto'

_publ_section_title
;
 Aluminabenzene--Zirconium Complexes: Intramolecular Coordination of
 Chloride to Aluminum
;
_journal_issue 5
_journal_name_full Organometallics
_journal_page_first 813
_journal_paper_doi 10.1021/acs.organomet.5b00073
_journal_volume 34
_journal_year 2015
_chemical_formula_moiety 'C64 H112 Al2 Cl2 Si4 Zr, 2(C7 H8)'
_chemical_formula_sum 'C78 H128 Al2 Cl2 Si4 Zr'
_chemical_formula_weight 1394.24
_chemical_name_systematic
;
 ?
;
_space_group_crystal_system monoclinic
_space_group_IT_number 14
_space_group_name_Hall '-P 2yn'
_space_group_name_H-M_alt 'P 1 21/n 1'
_symmetry_space_group_name_Hall '-P 2yn'
_symmetry_space_group_name_H-M 'P 1 21/n 1'
_atom_sites_solution_hydrogens geom
_audit_creation_method SHELXL-2013
_cell_angle_alpha 90
_cell_angle_beta 109.5252(19)
_cell_angle_gamma 90
_cell_formula_units_Z 4
_cell_length_a 15.081(2)
_cell_length_b 34.334(4)
_cell_length_c 16.086(2)
_cell_measurement_reflns_used 18032
_cell_measurement_temperature 93(2)
_cell_measurement_theta_max 31.3175
_cell_measurement_theta_min 1.7095
_cell_volume 7850.2(17)
_computing_cell_refinement 'RIGAKU CrystalClear'
_computing_data_collection 'RIGAKU CrystalClear'
_computing_data_reduction 'RIGAKU CrystalClear'
_computing_molecular_graphics 'Yadokari-XG 2009(Wakita Nemoto et al.)'
_computing_publication_material 'Yadokari-XG 2009(Wakita,Nemoto et al.)'
_computing_structure_refinement 'SHELXL-2013 (Sheldrick, 2013)'
_computing_structure_solution SIR-2004
_diffrn_ambient_temperature 93(2)
_diffrn_detector_area_resol_mean 28.5714
_diffrn_measured_fraction_theta_full 0.998
_diffrn_measured_fraction_theta_max 0.997
_diffrn_measurement_device_type 'Rigaku VariMax Saturn'
_diffrn_measurement_method 'omega scans'
_diffrn_radiation_monochromator Confocal
_diffrn_radiation_source 'rotating-anode X-ray tube'
_diffrn_radiation_type MoK\a
_diffrn_radiation_wavelength 0.71075
_diffrn_reflns_av_R_equivalents 0.0793
_diffrn_reflns_av_unetI/netI 0.0887
_diffrn_reflns_Laue_measured_fraction_full 0.998
_diffrn_reflns_Laue_measured_fraction_max 0.997
_diffrn_reflns_limit_h_max 17
_diffrn_reflns_limit_h_min -19
_diffrn_reflns_limit_k_max 44
_diffrn_reflns_limit_k_min -38
_diffrn_reflns_limit_l_max 20
_diffrn_reflns_limit_l_min -20
_diffrn_reflns_number 64044
_diffrn_reflns_point_group_measured_fraction_full 0.998
_diffrn_reflns_point_group_measured_fraction_max 0.997
_diffrn_reflns_theta_full 25.242
_diffrn_reflns_theta_max 27.470
_diffrn_reflns_theta_min 3.102
_exptl_absorpt_coefficient_mu 0.331
_exptl_absorpt_correction_T_max 1.0000
_exptl_absorpt_correction_T_min 0.8923
_exptl_absorpt_correction_type multi-scan
_exptl_absorpt_process_details 'Jacobson, R. (1998) Private communication'
_exptl_crystal_colour purple
_exptl_crystal_density_diffrn 1.180
_exptl_crystal_description Platelet
_exptl_crystal_F_000 3008
_exptl_crystal_size_max 0.100
_exptl_crystal_size_mid 0.100
_exptl_crystal_size_min 0.060
_refine_diff_density_max 0.581
_refine_diff_density_min -0.800
_refine_diff_density_rms 0.093
_refine_ls_extinction_method none
_refine_ls_goodness_of_fit_ref 1.099
_refine_ls_hydrogen_treatment constr
_refine_ls_matrix_type full
_refine_ls_number_parameters 831
_refine_ls_number_reflns 17938
_refine_ls_number_restraints 0
_refine_ls_restrained_S_all 1.099
_refine_ls_R_factor_all 0.0964
_refine_ls_R_factor_gt 0.0718
_refine_ls_shift/su_max 0.001
_refine_ls_shift/su_mean 0.000
_refine_ls_structure_factor_coef Fsqd
_refine_ls_weighting_details 'w=1/[\s^2^(Fo^2^)+(0.0403P)^2^+11.1262P] where P=(Fo^2^+2Fc^2^)/3'
_refine_ls_weighting_scheme calc
_refine_ls_wR_factor_gt 0.1371
_refine_ls_wR_factor_ref 0.1506
_reflns_Friedel_coverage 0.000
_reflns_number_gt 13978
_reflns_number_total 17938
_reflns_threshold_expression 'I > 2\s(I)'
_cod_data_source_file om5b00073_si_002.cif
_cod_data_source_block ZrAl2
_cod_depositor_comments
;
The following automatic conversions were performed:

'_exptl_absorpt_correction_type' value 'Multi-scan' changed to
'multi-scan' according to
/usr/data/users/saulius/crontab/automatic-downloads/current/ACS/lib/dictionaries/cif_core.dic
dictionary named 'cif_core.dic' version 2.4.2 from 2011-04-26.

Automatic conversion script
Id: cif_fix_values 3143 2015-03-26 13:38:13Z robertas 
;
_cod_original_cell_volume 7850.1(17)
_cod_database_code 4085663
_shelx_space_group_comment
;
The symmetry employed for this shelxl refinement is uniquely defined
by the following loop, which should always be used as a source of
symmetry information in preference to the above space-group names.
They are only intended as comments.
;
_shelx_estimated_absorpt_t_min 0.968
_shelx_estimated_absorpt_t_max 0.980
_shelxl_version_number 2013-4

loop_
_space_group_symop_operation_xyz
'x, y, z'
'-x+1/2, y+1/2, -z+1/2'
'-x, -y, -z'
'x-1/2, -y-1/2, z-1/2'

loop_
_atom_site_label
_atom_site_type_symbol
_atom_site_fract_x
_atom_site_fract_y
_atom_site_fract_z
_atom_site_U_iso_or_equiv
_atom_site_adp_type
_atom_site_occupancy
_atom_site_site_symmetry_order
_atom_site_calc_flag
_atom_site_refinement_flags_posn
_atom_site_refinement_flags_adp
_atom_site_refinement_flags_occupancy
_atom_site_disorder_assembly
_atom_site_disorder_group
C1 C 0.4677(2) 0.65485(10) 0.3368(2) 0.0184(7) Uani 1 1 d . . . . .
C2 C 0.4613(2) 0.69360(10) 0.3127(2) 0.0194(7) Uani 1 1 d . . . . .
H117 H 0.4889 0.7119 0.3582 0.023 Uiso 1 1 calc R U . . .
C3 C 0.4175(2) 0.70875(10) 0.2263(2) 0.0188(7) Uani 1 1 d . . . . .
H118 H 0.4337 0.7346 0.2159 0.023 Uiso 1 1 calc R U . . .
C4 C 0.3516(2) 0.68898(10) 0.1536(2) 0.0191(7) Uani 1 1 d . . . . .
H119 H 0.3164 0.7044 0.1047 0.023 Uiso 1 1 calc R U . . .
C5 C 0.3343(2) 0.64904(10) 0.1479(2) 0.0185(7) Uani 1 1 d . . . . .
C6 C 0.6459(3) 0.71092(12) 0.5228(3) 0.0334(9) Uani 1 1 d . . . . .
H1 H 0.6134 0.7182 0.5641 0.050 Uiso 1 1 calc R U . . .
H2 H 0.6143 0.7231 0.4654 0.050 Uiso 1 1 calc R U . . .
H3 H 0.7113 0.7199 0.5458 0.050 Uiso 1 1 calc R U . . .
C7 C 0.6439(3) 0.66626(11) 0.5122(2) 0.0256(8) Uani 1 1 d . . . . .
H123 H 0.6824 0.6602 0.4739 0.031 Uiso 1 1 calc R U . . .
C8 C 0.6966(3) 0.64879(13) 0.6025(2) 0.0350(10) Uani 1 1 d . . . . .
H4 H 0.7606 0.6594 0.6244 0.052 Uiso 1 1 calc R U . . .
H5 H 0.6994 0.6204 0.5974 0.052 Uiso 1 1 calc R U . . .
H6 H 0.6636 0.6554 0.6438 0.052 Uiso 1 1 calc R U . . .
C9 C 0.6314(3) 0.57459(12) 0.4444(3) 0.0314(9) Uani 1 1 d . . . . .
H7 H 0.6858 0.5792 0.4975 0.047 Uiso 1 1 calc R U . . .
H8 H 0.6382 0.5898 0.3953 0.047 Uiso 1 1 calc R U . . .
H9 H 0.6277 0.5468 0.4295 0.047 Uiso 1 1 calc R U . . .
C10 C 0.5416(3) 0.58700(11) 0.4613(2) 0.0226(8) Uani 1 1 d . . . . .
H124 H 0.4892 0.5771 0.4092 0.027 Uiso 1 1 calc R U . . .
C11 C 0.5317(3) 0.56437(12) 0.5405(3) 0.0386(10) Uani 1 1 d . . . . .
H10 H 0.5367 0.5364 0.5311 0.058 Uiso 1 1 calc R U . . .
H11 H 0.4704 0.5700 0.5463 0.058 Uiso 1 1 calc R U . . .
H12 H 0.5818 0.5723 0.5945 0.058 Uiso 1 1 calc R U . . .
C12 C 0.3975(3) 0.69780(11) 0.4937(3) 0.0286(9) Uani 1 1 d . . . . .
H13 H 0.3486 0.7021 0.5203 0.043 Uiso 1 1 calc R U . . .
H14 H 0.3706 0.7013 0.4297 0.043 Uiso 1 1 calc R U . . .
H15 H 0.4486 0.7166 0.5181 0.043 Uiso 1 1 calc R U . . .
C13 C 0.4363(3) 0.65629(11) 0.5143(2) 0.0229(8) Uani 1 1 d . . . . .
H125 H 0.3812 0.6384 0.4904 0.027 Uiso 1 1 calc R U . . .
C14 C 0.4710(3) 0.65108(12) 0.6155(2) 0.0315(9) Uani 1 1 d . . . . .
H16 H 0.5164 0.6716 0.6431 0.047 Uiso 1 1 calc R U . . .
H17 H 0.5014 0.6256 0.6308 0.047 Uiso 1 1 calc R U . . .
H18 H 0.4174 0.6527 0.6369 0.047 Uiso 1 1 calc R U . . .
C15 C 0.3197(3) 0.55828(11) 0.0150(3) 0.0319(9) Uani 1 1 d . . . . .
H19 H 0.3401 0.5318 0.0356 0.048 Uiso 1 1 calc R U . . .
H20 H 0.3746 0.5755 0.0291 0.048 Uiso 1 1 calc R U . . .
H21 H 0.2876 0.5579 -0.0490 0.048 Uiso 1 1 calc R U . . .
C16 C 0.2518(3) 0.57335(11) 0.0609(3) 0.0285(9) Uani 1 1 d . . . . .
H126 H 0.2860 0.5685 0.1250 0.034 Uiso 1 1 calc R U . . .
C17 C 0.1664(3) 0.54689(13) 0.0395(3) 0.0436(11) Uani 1 1 d . . . . .
H22 H 0.1294 0.5492 -0.0233 0.065 Uiso 1 1 calc R U . . .
H23 H 0.1276 0.5546 0.0749 0.065 Uiso 1 1 calc R U . . .
H24 H 0.1870 0.5199 0.0529 0.065 Uiso 1 1 calc R U . . .
C18 C 0.1835(3) 0.68980(11) -0.0777(2) 0.0269(8) Uani 1 1 d . . . . .
H25 H 0.1894 0.6987 -0.1334 0.040 Uiso 1 1 calc R U . . .
H26 H 0.2205 0.7068 -0.0296 0.040 Uiso 1 1 calc R U . . .
H27 H 0.1173 0.6907 -0.0817 0.040 Uiso 1 1 calc R U . . .
C19 C 0.2200(3) 0.64782(11) -0.0593(2) 0.0249(8) Uani 1 1 d . . . . .
H127 H 0.2844 0.6474 -0.0641 0.030 Uiso 1 1 calc R U . . .
C20 C 0.1560(3) 0.62195(13) -0.1353(3) 0.0382(10) Uani 1 1 d . . . . .
H28 H 0.0921 0.6214 -0.1324 0.057 Uiso 1 1 calc R U . . .
H29 H 0.1812 0.5954 -0.1292 0.057 Uiso 1 1 calc R U . . .
H30 H 0.1544 0.6327 -0.1922 0.057 Uiso 1 1 calc R U . . .
C21 C 0.1150(3) 0.68283(12) 0.1108(3) 0.0307(9) Uani 1 1 d . . . . .
H31 H 0.1001 0.6991 0.0579 0.046 Uiso 1 1 calc R U . . .
H32 H 0.1751 0.6912 0.1537 0.046 Uiso 1 1 calc R U . . .
H33 H 0.0652 0.6854 0.1369 0.046 Uiso 1 1 calc R U . . .
C22 C 0.1224(3) 0.63995(11) 0.0857(3) 0.0265(8) Uani 1 1 d . . . . .
H128 H 0.1289 0.6244 0.1399 0.032 Uiso 1 1 calc R U . . .
C23 C 0.0282(3) 0.62753(13) 0.0170(3) 0.0346(10) Uani 1 1 d . . . . .
H34 H -0.0223 0.6303 0.0422 0.052 Uiso 1 1 calc R U . . .
H35 H 0.0322 0.6003 0.0004 0.052 Uiso 1 1 calc R U . . .
H36 H 0.0148 0.6441 -0.0355 0.052 Uiso 1 1 calc R U . . .
C24 C 0.2946(2) 0.58421(10) 0.3030(2) 0.0187(7) Uani 1 1 d . . . . .
C25 C 0.2312(2) 0.60517(11) 0.3344(2) 0.0212(7) Uani 1 1 d . . . . .
C26 C 0.1744(2) 0.58586(11) 0.3746(2) 0.0230(8) Uani 1 1 d . . . . .
H103 H 0.1338 0.6007 0.3965 0.028 Uiso 1 1 calc R U . . .
C27 C 0.1756(3) 0.54587(11) 0.3833(2) 0.0259(8) Uani 1 1 d . . . . .
C28 C 0.2359(3) 0.52516(11) 0.3512(2) 0.0271(8) Uani 1 1 d . . . . .
H104 H 0.2372 0.4976 0.3561 0.033 Uiso 1 1 calc R U . . .
C29 C 0.2945(3) 0.54311(11) 0.3119(2) 0.0224(8) Uani 1 1 d . . . . .
C30 C 0.2202(3) 0.64874(10) 0.3249(2) 0.0226(8) Uani 1 1 d . . . . .
H85 H 0.1559 0.6550 0.2874 0.034 Uiso 1 1 calc R U . . .
H86 H 0.2648 0.6590 0.2978 0.034 Uiso 1 1 calc R U . . .
H87 H 0.2329 0.6605 0.3832 0.034 Uiso 1 1 calc R U . . .
C31 C 0.1125(3) 0.52545(12) 0.4254(3) 0.0349(10) Uani 1 1 d . . . . .
H88 H 0.0565 0.5156 0.3793 0.052 Uiso 1 1 calc R U . . .
H89 H 0.0934 0.5439 0.4628 0.052 Uiso 1 1 calc R U . . .
H90 H 0.1466 0.5037 0.4615 0.052 Uiso 1 1 calc R U . . .
C32 C 0.3591(3) 0.51743(11) 0.2813(3) 0.0308(9) Uani 1 1 d . . . . .
H91 H 0.4247 0.5233 0.3159 0.046 Uiso 1 1 calc R U . . .
H92 H 0.3487 0.5224 0.2187 0.046 Uiso 1 1 calc R U . . .
H93 H 0.3458 0.4900 0.2894 0.046 Uiso 1 1 calc R U . . .
C33 C 0.5862(2) 0.71280(10) 0.1312(2) 0.0167(7) Uani 1 1 d . . . . .
C34 C 0.6153(2) 0.72022(10) 0.2222(2) 0.0174(7) Uani 1 1 d . . . . .
H120 H 0.6086 0.7461 0.2402 0.021 Uiso 1 1 calc R U . . .
C35 C 0.6538(2) 0.69235(10) 0.2892(2) 0.0181(7) Uani 1 1 d . . . . .
H121 H 0.6531 0.6986 0.3466 0.022 Uiso 1 1 calc R U . . .
C36 C 0.6940(2) 0.65533(10) 0.2785(2) 0.0191(7) Uani 1 1 d . . . . .
H122 H 0.7288 0.6422 0.3313 0.023 Uiso 1 1 calc R U . . .
C37 C 0.6879(2) 0.63678(10) 0.2010(2) 0.0198(7) Uani 1 1 d . . . . .
C38 C 0.3972(3) 0.71987(12) -0.0884(3) 0.0326(9) Uani 1 1 d . . . . .
H37 H 0.3547 0.7423 -0.1057 0.049 Uiso 1 1 calc R U . . .
H38 H 0.3875 0.7067 -0.0381 0.049 Uiso 1 1 calc R U . . .
H39 H 0.3841 0.7017 -0.1380 0.049 Uiso 1 1 calc R U . . .
C39 C 0.4994(2) 0.73390(11) -0.0623(2) 0.0219(8) Uani 1 1 d . . . . .
H133 H 0.5369 0.7095 -0.0579 0.026 Uiso 1 1 calc R U . . .
C40 C 0.5154(3) 0.75686(12) -0.1384(3) 0.0336(9) Uani 1 1 d . . . . .
H40 H 0.4924 0.7416 -0.1928 0.050 Uiso 1 1 calc R U . . .
H41 H 0.5827 0.7620 -0.1242 0.050 Uiso 1 1 calc R U . . .
H42 H 0.4812 0.7816 -0.1464 0.050 Uiso 1 1 calc R U . . .
C41 C 0.4812(3) 0.81046(11) 0.1598(2) 0.0261(8) Uani 1 1 d . . . . .
H43 H 0.5308 0.8286 0.1584 0.039 Uiso 1 1 calc R U . . .
H44 H 0.5056 0.7928 0.2102 0.039 Uiso 1 1 calc R U . . .
H45 H 0.4278 0.8251 0.1655 0.039 Uiso 1 1 calc R U . . .
C42 C 0.4487(2) 0.78664(11) 0.0739(2) 0.0216(8) Uani 1 1 d . . . . .
H134 H 0.3996 0.7681 0.0788 0.026 Uiso 1 1 calc R U . . .
C43 C 0.3994(3) 0.81471(11) -0.0028(3) 0.0287(9) Uani 1 1 d . . . . .
H46 H 0.3461 0.8273 0.0084 0.043 Uiso 1 1 calc R U . . .
H47 H 0.3766 0.8000 -0.0581 0.043 Uiso 1 1 calc R U . . .
H48 H 0.4442 0.8346 -0.0072 0.043 Uiso 1 1 calc R U . . .
C44 C 0.7189(3) 0.79287(11) 0.1626(2) 0.0236(8) Uani 1 1 d . . . . .
H49 H 0.7772 0.8056 0.1628 0.035 Uiso 1 1 calc R U . . .
H50 H 0.7339 0.7678 0.1930 0.035 Uiso 1 1 calc R U . . .
H51 H 0.6865 0.8095 0.1928 0.035 Uiso 1 1 calc R U . . .
C45 C 0.6549(3) 0.78624(10) 0.0669(2) 0.0211(7) Uani 1 1 d . . . . .
H135 H 0.6932 0.7709 0.0384 0.025 Uiso 1 1 calc R U . . .
C46 C 0.6366(3) 0.82561(11) 0.0192(3) 0.0283(9) Uani 1 1 d . . . . .
H52 H 0.6065 0.8433 0.0495 0.042 Uiso 1 1 calc R U . . .
H53 H 0.5952 0.8219 -0.0418 0.042 Uiso 1 1 calc R U . . .
H54 H 0.6965 0.8368 0.0194 0.042 Uiso 1 1 calc R U . . .
C47 C 0.8367(3) 0.57338(14) 0.3936(3) 0.0436(12) Uani 1 1 d . . . . .
H55 H 0.8290 0.5565 0.4398 0.065 Uiso 1 1 calc R U . A 1
H56 H 0.8187 0.6001 0.4025 0.065 Uiso 1 1 calc R U . A 1
H57 H 0.9025 0.5730 0.3962 0.065 Uiso 1 1 calc R U . A 1
C48 C 0.7739(3) 0.55872(12) 0.3033(3) 0.0356(10) Uani 1 1 d . . . B 1
H129 H 0.7092 0.5561 0.3069 0.043 Uiso 1 1 calc R U . B 1
C49 C 0.8069(3) 0.51691(13) 0.2914(4) 0.0576(15) Uani 1 1 d . . . B 1
H58 H 0.8714 0.5179 0.2900 0.086 Uiso 1 1 calc R U . B 1
H59 H 0.7651 0.5059 0.2359 0.086 Uiso 1 1 calc R U . B 1
H60 H 0.8052 0.5005 0.3407 0.086 Uiso 1 1 calc R U . B 1
C50 C 0.9285(3) 0.63853(12) 0.2818(3) 0.0306(9) Uani 1 1 d . . . . .
H61 H 0.9497 0.6239 0.3373 0.046 Uiso 1 1 calc R U . . .
H62 H 0.8836 0.6586 0.2850 0.046 Uiso 1 1 calc R U . . .
H63 H 0.9828 0.6509 0.2720 0.046 Uiso 1 1 calc R U . . .
C51 C 0.8807(3) 0.61064(11) 0.2052(2) 0.0245(8) Uani 1 1 d . . . . .
H130 H 0.8678 0.6263 0.1499 0.029 Uiso 1 1 calc R U . . .
C52 C 0.9510(3) 0.57895(11) 0.2014(3) 0.0312(9) Uani 1 1 d . . . . .
H64 H 1.0069 0.5911 0.1945 0.047 Uiso 1 1 calc R U . . .
H65 H 0.9217 0.5617 0.1512 0.047 Uiso 1 1 calc R U . . .
H66 H 0.9694 0.5638 0.2562 0.047 Uiso 1 1 calc R U . . .
C53 C 0.7247(6) 0.5704(3) 0.0226(5) 0.030(2) Uani 0.544(14) 1 d . . P B 2
H136 H 0.7098 0.5490 -0.0203 0.045 Uiso 0.544(14) 1 calc R U P B 2
H137 H 0.7882 0.5801 0.0308 0.045 Uiso 0.544(14) 1 calc R U P B 2
H138 H 0.6791 0.5915 0.0009 0.045 Uiso 0.544(14) 1 calc R U P B 2
C54 C 0.7201(6) 0.5556(3) 0.1105(5) 0.024(2) Uani 0.544(14) 1 d . . P B 2
H139 H 0.7608 0.5319 0.1271 0.029 Uiso 0.544(14) 1 calc R U P B 2
C55 C 0.6169(9) 0.5423(4) 0.0861(9) 0.028(2) Uani 0.544(14) 1 d . . P B 2
H140 H 0.5791 0.5635 0.0979 0.041 Uiso 0.544(14) 1 calc R U P B 2
H141 H 0.6135 0.5195 0.1214 0.041 Uiso 0.544(14) 1 calc R U P B 2
H142 H 0.5924 0.5355 0.0233 0.041 Uiso 0.544(14) 1 calc R U P B 2
C56 C 0.7591(8) 0.5528(4) 0.0380(7) 0.030(3) Uiso 0.456(14) 1 d . . P B 1
H143 H 0.7924 0.5301 0.0712 0.046 Uiso 0.456(14) 1 calc R U P B 1
H144 H 0.8049 0.5722 0.0335 0.046 Uiso 0.456(14) 1 calc R U P B 1
H145 H 0.7200 0.5446 -0.0212 0.046 Uiso 0.456(14) 1 calc R U P B 1
C57 C 0.6971(8) 0.5705(4) 0.0857(7) 0.027(3) Uiso 0.456(14) 1 d . . P B 1
H146 H 0.6578 0.5916 0.0482 0.032 Uiso 0.456(14) 1 calc R U P B 1
C58 C 0.6257(12) 0.5365(5) 0.1050(10) 0.019(4) Uiso 0.456(14) 1 d . . P B 1
H147 H 0.6265 0.5131 0.0703 0.029 Uiso 0.456(14) 1 calc R U P B 1
H148 H 0.5615 0.5467 0.0880 0.029 Uiso 0.456(14) 1 calc R U P B 1
H149 H 0.6478 0.5298 0.1678 0.029 Uiso 0.456(14) 1 calc R U P B 1
C59 C 0.7046(2) 0.67314(10) 0.0000(2) 0.0182(7) Uani 1 1 d . . . . .
C60 C 0.6728(3) 0.66130(11) -0.0899(2) 0.0230(8) Uani 1 1 d . . . . .
C61 C 0.7263(3) 0.66930(12) -0.1431(2) 0.0311(9) Uani 1 1 d . . . . .
H105 H 0.7037 0.6610 -0.2028 0.037 Uiso 1 1 calc R U . . .
C62 C 0.8113(3) 0.68896(11) -0.1127(2) 0.0274(8) Uani 1 1 d . . . . .
C63 C 0.8426(3) 0.70090(10) -0.0259(2) 0.0221(8) Uani 1 1 d . . . . .
H106 H 0.9006 0.7146 -0.0037 0.027 Uiso 1 1 calc R U . . .
C64 C 0.7910(2) 0.69338(10) 0.0301(2) 0.0202(7) Uani 1 1 d . . . . .
C65 C 0.5806(3) 0.63998(13) -0.1321(3) 0.0360(10) Uani 1 1 d . . . . .
H94 H 0.5283 0.6585 -0.1441 0.054 Uiso 1 1 calc R U . . .
H95 H 0.5736 0.6197 -0.0919 0.054 Uiso 1 1 calc R U . . .
H96 H 0.5804 0.6280 -0.1875 0.054 Uiso 1 1 calc R U . . .
C66 C 0.8681(3) 0.69667(14) -0.1729(3) 0.0411(11) Uani 1 1 d . . . . .
H79 H 0.9219 0.7134 -0.1424 0.062 Uiso 1 1 calc R U . . .
H80 H 0.8283 0.7097 -0.2266 0.062 Uiso 1 1 calc R U . . .
H81 H 0.8909 0.6719 -0.1885 0.062 Uiso 1 1 calc R U . . .
C67 C 0.8333(2) 0.70850(11) 0.1241(2) 0.0223(8) Uani 1 1 d . . . . .
H97 H 0.8951 0.6965 0.1521 0.033 Uiso 1 1 calc R U . . .
H98 H 0.7918 0.7019 0.1575 0.033 Uiso 1 1 calc R U . . .
H99 H 0.8403 0.7369 0.1230 0.033 Uiso 1 1 calc R U . . .
Al1 Al 0.37857(7) 0.61647(3) 0.25949(7) 0.0175(2) Uani 1 1 d . . . . .
Si1 Si 0.52442(7) 0.64187(3) 0.45810(6) 0.0194(2) Uani 1 1 d . . . . .
Si2 Si 0.23100(7) 0.62806(3) 0.05399(6) 0.0203(2) Uani 1 1 d . . . . .
Al2 Al 0.63792(7) 0.66715(3) 0.08678(7) 0.0172(2) Uani 1 1 d . . . . .
Si3 Si 0.54487(7) 0.75583(3) 0.05319(6) 0.0179(2) Uani 1 1 d . . . . .
Si4 Si 0.76218(7) 0.59120(3) 0.20408(7) 0.0203(2) Uani 1 1 d . . . . .
Zr1 Zr 0.51540(2) 0.65919(2) 0.19803(2) 0.01645(9) Uani 1 1 d . . . . .
Cl1 Cl 0.49452(6) 0.58432(2) 0.22164(5) 0.02024(18) Uani 1 1 d . . . . .
Cl2 Cl 0.49411(6) 0.63550(2) 0.03699(5) 0.02038(18) Uani 1 1 d . . . . .
C68 C 0.0792(3) 0.05131(12) 0.7336(3) 0.0332(9) Uani 1 1 d . . . . .
C69 C 0.1008(3) 0.03519(13) 0.8171(3) 0.0388(11) Uani 1 1 d . . . . .
H107 H 0.0644 0.0140 0.8260 0.047 Uiso 1 1 calc R U . . .
C70 C 0.1740(3) 0.04941(14) 0.8874(3) 0.0412(11) Uani 1 1 d . . . . .
H108 H 0.1877 0.0379 0.9440 0.049 Uiso 1 1 calc R U . . .
C71 C 0.2269(3) 0.07986(13) 0.8763(3) 0.0404(11) Uani 1 1 d . . . . .
H109 H 0.2771 0.0897 0.9249 0.048 Uiso 1 1 calc R U . . .
C72 C 0.2071(3) 0.09633(13) 0.7939(3) 0.0402(11) Uani 1 1 d . . . . .
H110 H 0.2440 0.1175 0.7859 0.048 Uiso 1 1 calc R U . . .
C73 C 0.1338(3) 0.08225(13) 0.7226(3) 0.0388(10) Uani 1 1 d . . . . .
H111 H 0.1208 0.0938 0.6661 0.047 Uiso 1 1 calc R U . . .
C74 C -0.0032(3) 0.03653(15) 0.6587(3) 0.0513(13) Uani 1 1 d . . . . .
H82 H 0.0031 0.0447 0.6026 0.077 Uiso 1 1 calc R U . . .
H83 H -0.0615 0.0472 0.6636 0.077 Uiso 1 1 calc R U . . .
H84 H -0.0051 0.0080 0.6611 0.077 Uiso 1 1 calc R U . . .
C75 C 0.0307(3) 0.43726(12) 0.2795(3) 0.0365(10) Uani 1 1 d . . . . .
C76 C 0.1089(3) 0.41554(14) 0.2867(4) 0.0532(14) Uani 1 1 d . . . . .
H112 H 0.1294 0.3965 0.3320 0.064 Uiso 1 1 calc R U . . .
C77 C 0.1584(4) 0.42078(15) 0.2298(4) 0.0621(16) Uani 1 1 d . . . . .
H113 H 0.2114 0.4048 0.2352 0.075 Uiso 1 1 calc R U . . .
C78 C 0.1323(4) 0.44899(15) 0.1646(4) 0.0517(13) Uani 1 1 d . . . . .
H114 H 0.1671 0.4526 0.1257 0.062 Uiso 1 1 calc R U . . .
C79 C 0.0541(3) 0.47195(14) 0.1573(3) 0.0446(11) Uani 1 1 d . . . . .
H115 H 0.0350 0.4917 0.1135 0.054 Uiso 1 1 calc R U . . .
C80 C 0.0043(3) 0.46574(13) 0.2145(3) 0.0394(10) Uani 1 1 d . . . . .
H116 H -0.0493 0.4814 0.2092 0.047 Uiso 1 1 calc R U . . .
C81 C -0.0239(4) 0.43070(13) 0.3418(3) 0.0474(12) Uani 1 1 d . . . . .
H100 H -0.0093 0.4048 0.3685 0.071 Uiso 1 1 calc R U . . .
H101 H -0.0914 0.4325 0.3091 0.071 Uiso 1 1 calc R U . . .
H102 H -0.0063 0.4505 0.3883 0.071 Uiso 1 1 calc R U . . .

loop_
_atom_site_aniso_label
_atom_site_aniso_U_11
_atom_site_aniso_U_22
_atom_site_aniso_U_33
_atom_site_aniso_U_23
_atom_site_aniso_U_13
_atom_site_aniso_U_12
C1 0.0186(18) 0.0207(18) 0.0174(16) 0.0017(13) 0.0078(14) 0.0013(14)
C2 0.0169(18) 0.0245(19) 0.0191(17) 0.0003(14) 0.0091(14) -0.0009(14)
C3 0.0179(18) 0.0211(18) 0.0207(17) 0.0009(14) 0.0111(14) 0.0026(14)
C4 0.0160(18) 0.0253(19) 0.0168(16) 0.0038(14) 0.0065(13) 0.0025(14)
C5 0.0195(18) 0.0235(19) 0.0140(16) 0.0016(13) 0.0076(13) 0.0011(14)
C6 0.030(2) 0.036(2) 0.031(2) -0.0049(18) 0.0078(18) -0.0087(18)
C7 0.024(2) 0.035(2) 0.0169(17) 0.0018(15) 0.0063(15) -0.0010(16)
C8 0.030(2) 0.053(3) 0.0194(19) 0.0018(18) 0.0044(16) -0.0087(19)
C9 0.035(2) 0.027(2) 0.035(2) 0.0025(17) 0.0158(19) 0.0108(17)
C10 0.0229(19) 0.027(2) 0.0178(17) 0.0040(14) 0.0069(14) -0.0001(15)
C11 0.052(3) 0.028(2) 0.039(3) 0.0083(19) 0.020(2) 0.002(2)
C12 0.028(2) 0.034(2) 0.027(2) -0.0058(16) 0.0117(16) -0.0009(17)
C13 0.025(2) 0.030(2) 0.0175(17) -0.0016(15) 0.0110(15) -0.0041(15)
C14 0.035(2) 0.041(3) 0.0213(19) -0.0005(17) 0.0132(17) 0.0023(18)
C15 0.034(2) 0.025(2) 0.038(2) -0.0091(17) 0.0132(19) -0.0044(17)
C16 0.029(2) 0.029(2) 0.029(2) -0.0026(16) 0.0117(17) -0.0058(17)
C17 0.042(3) 0.031(2) 0.058(3) 0.003(2) 0.017(2) -0.005(2)
C18 0.024(2) 0.034(2) 0.0195(18) 0.0046(15) 0.0029(15) 0.0001(16)
C19 0.0193(19) 0.033(2) 0.0214(18) 0.0014(15) 0.0060(15) 0.0020(15)
C20 0.042(3) 0.049(3) 0.0174(19) -0.0026(18) 0.0022(18) 0.001(2)
C21 0.025(2) 0.040(2) 0.029(2) 0.0038(18) 0.0116(17) 0.0067(17)
C22 0.022(2) 0.031(2) 0.026(2) 0.0039(16) 0.0072(16) 0.0041(16)
C23 0.022(2) 0.045(3) 0.033(2) 0.0019(19) 0.0055(17) -0.0001(18)
C24 0.0151(17) 0.0235(19) 0.0168(16) 0.0021(13) 0.0042(13) -0.0029(14)
C25 0.0200(19) 0.029(2) 0.0142(16) 0.0021(14) 0.0047(14) -0.0026(15)
C26 0.0212(19) 0.032(2) 0.0159(17) 0.0021(15) 0.0068(14) -0.0023(15)
C27 0.024(2) 0.034(2) 0.0184(18) 0.0073(15) 0.0056(15) -0.0056(16)
C28 0.027(2) 0.024(2) 0.027(2) 0.0050(15) 0.0045(16) -0.0053(16)
C29 0.025(2) 0.025(2) 0.0170(17) 0.0041(14) 0.0057(14) -0.0015(15)
C30 0.0207(19) 0.027(2) 0.0220(18) 0.0004(14) 0.0094(15) 0.0018(15)
C31 0.035(2) 0.039(3) 0.033(2) 0.0037(18) 0.0149(19) -0.0116(19)
C32 0.033(2) 0.020(2) 0.042(2) 0.0034(17) 0.0154(19) 0.0004(16)
C33 0.0169(17) 0.0218(18) 0.0126(15) 0.0027(13) 0.0066(13) 0.0012(13)
C34 0.0158(17) 0.0172(18) 0.0215(17) -0.0006(13) 0.0091(14) -0.0028(13)
C35 0.0181(18) 0.0226(19) 0.0156(16) 0.0006(13) 0.0082(13) -0.0014(14)
C36 0.0139(17) 0.027(2) 0.0173(16) 0.0073(14) 0.0062(13) 0.0032(14)
C37 0.0211(18) 0.0236(19) 0.0143(16) 0.0035(13) 0.0055(14) -0.0036(14)
C38 0.033(2) 0.031(2) 0.026(2) 0.0012(17) 0.0005(17) 0.0008(17)
C39 0.0218(19) 0.025(2) 0.0184(17) 0.0036(14) 0.0059(14) 0.0033(15)
C40 0.045(3) 0.034(2) 0.021(2) 0.0061(17) 0.0103(18) 0.0022(19)
C41 0.031(2) 0.024(2) 0.029(2) 0.0036(16) 0.0174(17) 0.0071(16)
C42 0.0174(18) 0.028(2) 0.0208(18) 0.0048(15) 0.0079(14) 0.0033(15)
C43 0.032(2) 0.029(2) 0.030(2) 0.0089(16) 0.0169(17) 0.0105(17)
C44 0.025(2) 0.024(2) 0.0239(19) -0.0002(15) 0.0118(16) -0.0057(15)
C45 0.026(2) 0.0206(19) 0.0223(18) 0.0027(14) 0.0153(15) 0.0034(15)
C46 0.034(2) 0.026(2) 0.029(2) 0.0050(16) 0.0169(18) -0.0015(17)
C47 0.046(3) 0.056(3) 0.035(2) 0.028(2) 0.021(2) 0.025(2)
C48 0.032(2) 0.027(2) 0.057(3) 0.016(2) 0.027(2) 0.0104(18)
C49 0.042(3) 0.027(3) 0.103(5) 0.018(3) 0.023(3) 0.009(2)
C50 0.029(2) 0.031(2) 0.028(2) 0.0014(17) 0.0039(17) -0.0025(17)
C51 0.026(2) 0.024(2) 0.0236(19) 0.0023(15) 0.0094(16) -0.0002(15)
C52 0.025(2) 0.031(2) 0.040(2) 0.0080(18) 0.0130(18) 0.0077(17)
C53 0.034(5) 0.031(5) 0.025(4) 0.000(3) 0.010(3) 0.001(4)
C54 0.026(4) 0.027(5) 0.023(4) 0.002(3) 0.012(3) 0.001(3)
C55 0.026(5) 0.037(6) 0.021(6) -0.001(5) 0.009(5) 0.000(4)
C59 0.0231(19) 0.0185(18) 0.0146(16) 0.0005(13) 0.0084(14) 0.0007(14)
C60 0.0198(19) 0.028(2) 0.0208(18) -0.0059(15) 0.0072(14) -0.0009(15)
C61 0.037(2) 0.044(3) 0.0171(18) -0.0062(16) 0.0143(17) -0.0031(19)
C62 0.033(2) 0.032(2) 0.0228(19) 0.0016(16) 0.0162(17) 0.0017(17)
C63 0.025(2) 0.0213(19) 0.0216(18) -0.0001(14) 0.0104(15) -0.0008(15)
C64 0.0226(19) 0.0202(19) 0.0193(17) 0.0001(14) 0.0089(14) 0.0033(14)
C65 0.032(2) 0.052(3) 0.027(2) -0.0177(19) 0.0135(18) -0.013(2)
C66 0.044(3) 0.058(3) 0.030(2) -0.001(2) 0.023(2) -0.009(2)
C67 0.0218(19) 0.026(2) 0.0198(18) 0.0001(14) 0.0078(15) -0.0009(15)
Al1 0.0172(5) 0.0204(6) 0.0157(5) 0.0020(4) 0.0062(4) -0.0004(4)
Si1 0.0204(5) 0.0240(5) 0.0143(4) 0.0020(4) 0.0063(4) -0.0006(4)
Si2 0.0195(5) 0.0227(5) 0.0178(5) 0.0008(4) 0.0051(4) -0.0015(4)
Al2 0.0185(5) 0.0206(6) 0.0135(5) 0.0013(4) 0.0067(4) -0.0003(4)
Si3 0.0199(5) 0.0196(5) 0.0157(5) 0.0030(4) 0.0077(4) 0.0013(4)
Si4 0.0231(5) 0.0197(5) 0.0206(5) -0.0021(4) 0.0107(4) -0.0009(4)
Zr1 0.01769(18) 0.01853(18) 0.01438(16) 0.00072(13) 0.00705(13) -0.00031(13)
Cl1 0.0225(4) 0.0203(4) 0.0203(4) 0.0013(3) 0.0102(3) 0.0010(3)
Cl2 0.0196(4) 0.0246(5) 0.0166(4) -0.0008(3) 0.0056(3) -0.0037(3)
C68 0.026(2) 0.037(2) 0.033(2) -0.0075(18) 0.0061(17) 0.0046(18)
C69 0.027(2) 0.043(3) 0.047(3) 0.009(2) 0.013(2) 0.0001(19)
C70 0.032(2) 0.059(3) 0.034(2) 0.002(2) 0.0125(19) 0.004(2)
C71 0.034(3) 0.043(3) 0.043(3) -0.012(2) 0.011(2) 0.001(2)
C72 0.036(3) 0.031(2) 0.057(3) -0.003(2) 0.020(2) -0.0060(19)
C73 0.040(3) 0.039(3) 0.044(3) 0.004(2) 0.023(2) 0.007(2)
C74 0.046(3) 0.047(3) 0.049(3) -0.007(2) 0.000(2) 0.005(2)
C75 0.035(2) 0.022(2) 0.047(3) -0.0064(19) 0.006(2) -0.0061(18)
C76 0.044(3) 0.035(3) 0.087(4) 0.018(3) 0.030(3) 0.008(2)
C77 0.052(3) 0.041(3) 0.102(5) 0.013(3) 0.037(3) 0.019(3)
C78 0.047(3) 0.052(3) 0.062(3) -0.008(3) 0.027(3) -0.011(2)
C79 0.050(3) 0.041(3) 0.042(3) 0.001(2) 0.014(2) 0.001(2)
C80 0.039(3) 0.036(3) 0.041(3) -0.003(2) 0.011(2) 0.004(2)
C81 0.058(3) 0.033(3) 0.053(3) 0.000(2) 0.022(3) -0.009(2)

loop_
_atom_type_symbol
_atom_type_description
_atom_type_scat_dispersion_real
_atom_type_scat_dispersion_imag
_atom_type_scat_source
C C 0.0033 0.0016 'International Tables Vol C Tables 4.2.6.8 and 6.1.1.4'
H H 0.0000 0.0000 'International Tables Vol C Tables 4.2.6.8 and 6.1.1.4'
Al Al 0.0645 0.0514 'International Tables Vol C Tables 4.2.6.8 and 6.1.1.4'
Si Si 0.0817 0.0704 'International Tables Vol C Tables 4.2.6.8 and 6.1.1.4'
Cl Cl 0.1484 0.1585 'International Tables Vol C Tables 4.2.6.8 and 6.1.1.4'
Zr Zr -2.9673 0.5597 'International Tables Vol C Tables 4.2.6.8 and 6.1.1.4'

loop_
_geom_angle_atom_site_label_1
_geom_angle_atom_site_label_2
_geom_angle_atom_site_label_3
_geom_angle
C2 C1 Si1 118.6(3)
C2 C1 Al1 119.6(3)
Si1 C1 Al1 117.59(18)
C2 C1 Zr1 73.35(19)
Si1 C1 Zr1 138.07(17)
Al1 C1 Zr1 79.78(11)
C1 C2 C3 126.3(3)
C1 C2 Zr1 75.3(2)
C3 C2 Zr1 67.54(19)
C1 C2 H117 116.8
C3 C2 H117 116.8
Zr1 C2 H117 134.7
C2 C3 C4 126.5(3)
C2 C3 Zr1 79.1(2)
C4 C3 Zr1 79.1(2)
C2 C3 H118 116.8
C4 C3 H118 116.8
Zr1 C3 H118 114.8
C5 C4 C3 125.9(3)
C5 C4 Zr1 76.5(2)
C3 C4 Zr1 67.46(18)
C5 C4 H119 117.1
C3 C4 H119 117.1
Zr1 C4 H119 132.7
C4 C5 Si2 120.5(3)
C4 C5 Al1 119.0(2)
Si2 C5 Al1 115.56(17)
C4 C5 Zr1 72.1(2)
Si2 C5 Zr1 142.18(16)
Al1 C5 Zr1 78.39(11)
C7 C6 H1 109.5
C7 C6 H2 109.5
H1 C6 H2 109.5
C7 C6 H3 109.5
H1 C6 H3 109.5
H2 C6 H3 109.5
C8 C7 C6 107.5(3)
C8 C7 Si1 111.9(3)
C6 C7 Si1 117.8(3)
C8 C7 H123 106.3
C6 C7 H123 106.3
Si1 C7 H123 106.3
C7 C8 H4 109.5
C7 C8 H5 109.5
H4 C8 H5 109.5
C7 C8 H6 109.5
H4 C8 H6 109.5
H5 C8 H6 109.5
C10 C9 H7 109.5
C10 C9 H8 109.5
H7 C9 H8 109.5
C10 C9 H9 109.5
H7 C9 H9 109.5
H8 C9 H9 109.5
C9 C10 C11 110.0(3)
C9 C10 Si1 113.1(3)
C11 C10 Si1 118.2(3)
C9 C10 H124 104.7
C11 C10 H124 104.7
Si1 C10 H124 104.7
C10 C11 H10 109.5
C10 C11 H11 109.5
H10 C11 H11 109.5
C10 C11 H12 109.5
H10 C11 H12 109.5
H11 C11 H12 109.5
C13 C12 H13 109.5
C13 C12 H14 109.5
H13 C12 H14 109.5
C13 C12 H15 109.5
H13 C12 H15 109.5
H14 C12 H15 109.5
C12 C13 C14 107.8(3)
C12 C13 Si1 114.5(2)
C14 C13 Si1 115.1(3)
C12 C13 H125 106.2
C14 C13 H125 106.2
Si1 C13 H125 106.2
C13 C14 H16 109.5
C13 C14 H17 109.5
H16 C14 H17 109.5
C13 C14 H18 109.5
H16 C14 H18 109.5
H17 C14 H18 109.5
C16 C15 H19 109.5
C16 C15 H20 109.5
H19 C15 H20 109.5
C16 C15 H21 109.5
H19 C15 H21 109.5
H20 C15 H21 109.5
C17 C16 C15 109.9(3)
C17 C16 Si2 117.8(3)
C15 C16 Si2 115.3(3)
C17 C16 H126 104.0
C15 C16 H126 104.0
Si2 C16 H126 104.0
C16 C17 H22 109.5
C16 C17 H23 109.5
H22 C17 H23 109.5
C16 C17 H24 109.5
H22 C17 H24 109.5
H23 C17 H24 109.5
C19 C18 H25 109.5
C19 C18 H26 109.5
H25 C18 H26 109.5
C19 C18 H27 109.5
H25 C18 H27 109.5
H26 C18 H27 109.5
C18 C19 C20 107.2(3)
C18 C19 Si2 115.5(3)
C20 C19 Si2 112.5(3)
C18 C19 H127 107.1
C20 C19 H127 107.1
Si2 C19 H127 107.1
C19 C20 H28 109.5
C19 C20 H29 109.5
H28 C20 H29 109.5
C19 C20 H30 109.5
H28 C20 H30 109.5
H29 C20 H30 109.5
C22 C21 H31 109.5
C22 C21 H32 109.5
H31 C21 H32 109.5
C22 C21 H33 109.5
H31 C21 H33 109.5
H32 C21 H33 109.5
C23 C22 C21 108.8(3)
C23 C22 Si2 114.6(3)
C21 C22 Si2 114.6(3)
C23 C22 H128 106.0
C21 C22 H128 106.0
Si2 C22 H128 106.0
C22 C23 H34 109.5
C22 C23 H35 109.5
H34 C23 H35 109.5
C22 C23 H36 109.5
H34 C23 H36 109.5
H35 C23 H36 109.5
C25 C24 C29 116.5(3)
C25 C24 Al1 115.4(3)
C29 C24 Al1 127.9(3)
C26 C25 C24 120.9(3)
C26 C25 C30 116.9(3)
C24 C25 C30 122.1(3)
C27 C26 C25 121.9(3)
C27 C26 H103 119.1
C25 C26 H103 119.1
C26 C27 C28 117.5(3)
C26 C27 C31 121.2(4)
C28 C27 C31 121.3(4)
C27 C28 C29 122.6(4)
C27 C28 H104 118.7
C29 C28 H104 118.7
C28 C29 C24 120.6(3)
C28 C29 C32 117.8(3)
C24 C29 C32 121.6(3)
C25 C30 H85 109.5
C25 C30 H86 109.5
H85 C30 H86 109.5
C25 C30 H87 109.5
H85 C30 H87 109.5
H86 C30 H87 109.5
C27 C31 H88 109.5
C27 C31 H89 109.5
H88 C31 H89 109.5
C27 C31 H90 109.5
H88 C31 H90 109.5
H89 C31 H90 109.5
C29 C32 H91 109.5
C29 C32 H92 109.5
H91 C32 H92 109.5
C29 C32 H93 109.5
H91 C32 H93 109.5
H92 C32 H93 109.5
C34 C33 Si3 117.8(3)
C34 C33 Al2 119.7(2)
Si3 C33 Al2 117.13(16)
C34 C33 Zr1 73.73(19)
Si3 C33 Zr1 138.62(16)
Al2 C33 Zr1 81.48(12)
C33 C34 C35 125.3(3)
C33 C34 Zr1 74.17(19)
C35 C34 Zr1 68.19(19)
C33 C34 H120 117.3
C35 C34 H120 117.3
Zr1 C34 H120 134.6
C34 C35 C36 125.9(3)
C34 C35 Zr1 78.7(2)
C36 C35 Zr1 79.8(2)
C34 C35 H121 117.0
C36 C35 H121 117.0
Zr1 C35 H121 114.2
C37 C36 C35 127.8(3)
C37 C36 Zr1 80.0(2)
C35 C36 Zr1 66.65(18)
C37 C36 H122 116.1
C35 C36 H122 116.1
Zr1 C36 H122 130.4
C36 C37 Si4 119.6(3)
C36 C37 Al2 118.4(3)
Si4 C37 Al2 118.76(18)
C36 C37 Zr1 69.9(2)
Si4 C37 Zr1 141.77(17)
Al2 C37 Zr1 76.88(11)
C39 C38 H37 109.5
C39 C38 H38 109.5
H37 C38 H38 109.5
C39 C38 H39 109.5
H37 C38 H39 109.5
H38 C38 H39 109.5
C38 C39 C40 110.7(3)
C38 C39 Si3 113.1(3)
C40 C39 Si3 118.1(3)
C38 C39 H133 104.5
C40 C39 H133 104.5
Si3 C39 H133 104.5
C39 C40 H40 109.5
C39 C40 H41 109.5
H40 C40 H41 109.5
C39 C40 H42 109.5
H40 C40 H42 109.5
H41 C40 H42 109.5
C42 C41 H43 109.5
C42 C41 H44 109.5
H43 C41 H44 109.5
C42 C41 H45 109.5
H43 C41 H45 109.5
H44 C41 H45 109.5
C41 C42 C43 108.0(3)
C41 C42 Si3 114.7(2)
C43 C42 Si3 113.4(2)
C41 C42 H134 106.7
C43 C42 H134 106.7
Si3 C42 H134 106.7
C42 C43 H46 109.5
C42 C43 H47 109.5
H46 C43 H47 109.5
C42 C43 H48 109.5
H46 C43 H48 109.5
H47 C43 H48 109.5
C45 C44 H49 109.5
C45 C44 H50 109.5
H49 C44 H50 109.5
C45 C44 H51 109.5
H49 C44 H51 109.5
H50 C44 H51 109.5
C46 C45 C44 108.6(3)
C46 C45 Si3 114.9(3)
C44 C45 Si3 115.3(2)
C46 C45 H135 105.7
C44 C45 H135 105.7
Si3 C45 H135 105.7
C45 C46 H52 109.5
C45 C46 H53 109.5
H52 C46 H53 109.5
C45 C46 H54 109.5
H52 C46 H54 109.5
H53 C46 H54 109.5
C48 C47 H55 109.5
C48 C47 H56 109.5
H55 C47 H56 109.5
C48 C47 H57 109.5
H55 C47 H57 109.5
H56 C47 H57 109.5
C47 C48 C49 107.4(4)
C47 C48 Si4 117.2(3)
C49 C48 Si4 112.4(3)
C47 C48 H129 106.4
C49 C48 H129 106.4
Si4 C48 H129 106.4
C48 C49 H58 109.5
C48 C49 H59 109.5
H58 C49 H59 109.5
C48 C49 H60 109.5
H58 C49 H60 109.5
H59 C49 H60 109.5
C51 C50 H61 109.5
C51 C50 H62 109.5
H61 C50 H62 109.5
C51 C50 H63 109.5
H61 C50 H63 109.5
H62 C50 H63 109.5
C52 C51 C50 109.1(3)
C52 C51 Si4 114.2(3)
C50 C51 Si4 114.4(3)
C52 C51 H130 106.1
C50 C51 H130 106.1
Si4 C51 H130 106.1
C51 C52 H64 109.5
C51 C52 H65 109.5
H64 C52 H65 109.5
C51 C52 H66 109.5
H64 C52 H66 109.5
H65 C52 H66 109.5
C54 C53 H136 109.5
C54 C53 H137 109.5
H136 C53 H137 109.5
C54 C53 H138 109.5
H136 C53 H138 109.5
H137 C53 H138 109.5
C53 C54 C55 102.5(9)
C53 C54 Si4 114.8(6)
C55 C54 Si4 116.0(6)
C53 C54 H139 107.7
C55 C54 H139 107.7
Si4 C54 H139 107.7
C54 C55 H140 109.5
C54 C55 H141 109.5
H140 C55 H141 109.5
C54 C55 H142 109.5
H140 C55 H142 109.5
H141 C55 H142 109.5
C57 C56 H143 109.5
C57 C56 H144 109.5
H143 C56 H144 109.5
C57 C56 H145 109.5
H143 C56 H145 109.5
H144 C56 H145 109.5
C56 C57 C58 110.7(10)
C56 C57 Si4 116.2(8)
C58 C57 Si4 102.5(8)
C56 C57 H146 109.1
C58 C57 H146 109.1
Si4 C57 H146 109.1
C57 C58 H147 109.5
C57 C58 H148 109.5
H147 C58 H148 109.5
C57 C58 H149 109.5
H147 C58 H149 109.5
H148 C58 H149 109.5
C64 C59 C60 116.6(3)
C64 C59 Al2 115.8(2)
C60 C59 Al2 127.4(3)
C61 C60 C59 120.2(3)
C61 C60 C65 117.1(3)
C59 C60 C65 122.7(3)
C60 C61 C62 122.7(3)
C60 C61 H105 118.6
C62 C61 H105 118.6
C63 C62 C61 117.7(3)
C63 C62 C66 121.3(4)
C61 C62 C66 121.0(4)
C62 C63 C64 121.5(3)
C62 C63 H106 119.3
C64 C63 H106 119.3
C63 C64 C59 121.2(3)
C63 C64 C67 116.0(3)
C59 C64 C67 122.8(3)
C60 C65 H94 109.5
C60 C65 H95 109.5
H94 C65 H95 109.5
C60 C65 H96 109.5
H94 C65 H96 109.5
H95 C65 H96 109.5
C62 C66 H79 109.5
C62 C66 H80 109.5
H79 C66 H80 109.5
C62 C66 H81 109.5
H79 C66 H81 109.5
H80 C66 H81 109.5
C64 C67 H97 109.5
C64 C67 H98 109.5
H97 C67 H98 109.5
C64 C67 H99 109.5
H97 C67 H99 109.5
H98 C67 H99 109.5
C24 Al1 C1 121.82(15)
C24 Al1 C5 124.18(15)
C1 Al1 C5 98.11(14)
C24 Al1 Cl1 117.08(12)
C1 Al1 Cl1 93.92(11)
C5 Al1 Cl1 94.83(10)
C24 Al1 Zr1 175.19(11)
C1 Al1 Zr1 58.69(10)
C5 Al1 Zr1 59.40(10)
Cl1 Al1 Zr1 58.40(3)
C10 Si1 C1 105.70(16)
C10 Si1 C13 110.79(16)
C1 Si1 C13 106.22(16)
C10 Si1 C7 108.84(17)
C1 Si1 C7 113.37(16)
C13 Si1 C7 111.76(17)
C19 Si2 C16 111.64(17)
C19 Si2 C5 114.21(16)
C16 Si2 C5 104.54(17)
C19 Si2 C22 111.79(17)
C16 Si2 C22 109.50(17)
C5 Si2 C22 104.66(16)
C59 Al2 C33 121.57(14)
C59 Al2 C37 124.65(15)
C33 Al2 C37 98.71(14)
C59 Al2 Cl2 116.18(11)
C33 Al2 Cl2 93.41(11)
C37 Al2 Cl2 95.37(11)
C59 Al2 Zr1 172.80(11)
C33 Al2 Zr1 57.32(10)
C37 Al2 Zr1 61.72(10)
Cl2 Al2 Zr1 57.89(3)
C33 Si3 C39 105.54(15)
C33 Si3 C45 105.55(15)
C39 Si3 C45 110.12(15)
C33 Si3 C42 114.50(15)
C39 Si3 C42 109.95(16)
C45 Si3 C42 110.94(16)
C54 Si4 C51 107.5(2)
C51 Si4 C48 111.96(18)
C54 Si4 C37 118.2(3)
C51 Si4 C37 104.66(16)
C48 Si4 C37 112.90(16)
C51 Si4 C57 107.5(3)
C48 Si4 C57 118.5(4)
C37 Si4 C57 99.9(4)
C3 Zr1 C35 90.70(12)
C3 Zr1 C34 75.86(11)
C35 Zr1 C34 33.15(11)
C3 Zr1 C33 86.45(11)
C35 Zr1 C33 60.78(11)
C34 Zr1 C33 32.11(10)
C3 Zr1 C2 33.35(11)
C35 Zr1 C2 76.14(11)
C34 Zr1 C2 79.81(11)
C33 Zr1 C2 104.61(11)
C3 Zr1 C4 33.42(11)
C35 Zr1 C4 123.03(11)
C34 Zr1 C4 100.49(11)
C33 Zr1 C4 95.48(11)
C2 Zr1 C4 60.05(11)
C3 Zr1 C1 60.44(11)
C35 Zr1 C1 86.30(11)
C34 Zr1 C1 103.87(11)
C33 Zr1 C1 133.58(11)
C2 Zr1 C1 31.32(11)
C4 Zr1 C1 74.92(11)
C3 Zr1 C36 123.34(12)
C35 Zr1 C36 33.52(11)
C34 Zr1 C36 59.77(11)
C33 Zr1 C36 74.50(11)
C2 Zr1 C36 101.22(11)
C4 Zr1 C36 156.44(11)
C1 Zr1 C36 96.32(11)
C3 Zr1 C5 60.23(11)
C35 Zr1 C5 149.56(11)
C34 Zr1 C5 131.87(11)
C33 Zr1 C5 120.83(11)
C2 Zr1 C5 74.28(11)
C4 Zr1 C5 31.40(11)
C1 Zr1 C5 72.02(10)
C36 Zr1 C5 164.57(10)
C3 Zr1 Cl2 121.78(8)
C35 Zr1 Cl2 122.93(8)
C34 Zr1 Cl2 106.10(8)
C33 Zr1 Cl2 74.79(8)
C2 Zr1 Cl2 153.47(8)
C4 Zr1 Cl2 93.45(8)
C1 Zr1 Cl2 149.37(8)
C36 Zr1 Cl2 104.02(8)
C5 Zr1 Cl2 83.30(7)
C3 Zr1 Cl1 123.76(9)
C35 Zr1 Cl1 119.79(8)
C34 Zr1 Cl1 151.53(8)
C33 Zr1 Cl1 148.89(8)
C2 Zr1 Cl1 105.43(8)
C4 Zr1 Cl1 106.34(8)
C1 Zr1 Cl1 74.71(8)
C36 Zr1 Cl1 91.88(8)
C5 Zr1 Cl1 75.52(8)
Cl2 Zr1 Cl1 81.90(3)
C3 Zr1 C37 148.38(11)
C35 Zr1 C37 59.21(11)
C34 Zr1 C37 73.31(11)
C33 Zr1 C37 71.03(10)
C2 Zr1 C37 131.35(11)
C4 Zr1 C37 163.54(10)
C1 Zr1 C37 121.12(10)
C36 Zr1 C37 30.14(10)
C5 Zr1 C37 150.93(11)
Cl2 Zr1 C37 74.26(7)
Cl1 Zr1 C37 83.12(8)
Al1 Cl1 Zr1 73.12(4)
Al2 Cl2 Zr1 73.88(3)
C69 C68 C73 118.1(4)
C69 C68 C74 120.3(4)
C73 C68 C74 121.5(4)
C70 C69 C68 121.1(4)
C70 C69 H107 119.4
C68 C69 H107 119.4
C71 C70 C69 120.5(4)
C71 C70 H108 119.8
C69 C70 H108 119.8
C70 C71 C72 119.5(4)
C70 C71 H109 120.2
C72 C71 H109 120.2
C71 C72 C73 120.6(4)
C71 C72 H110 119.7
C73 C72 H110 119.7
C72 C73 C68 120.2(4)
C72 C73 H111 119.9
C68 C73 H111 119.9
C68 C74 H82 109.5
C68 C74 H83 109.5
H82 C74 H83 109.5
C68 C74 H84 109.5
H82 C74 H84 109.5
H83 C74 H84 109.5
C76 C75 C80 118.0(5)
C76 C75 C81 120.5(4)
C80 C75 C81 121.4(4)
C75 C76 C77 121.2(5)
C75 C76 H112 119.4
C77 C76 H112 119.4
C76 C77 C78 121.1(5)
C76 C77 H113 119.4
C78 C77 H113 119.4
C77 C78 C79 118.6(5)
C77 C78 H114 120.7
C79 C78 H114 120.7
C80 C79 C78 119.3(5)
C80 C79 H115 120.4
C78 C79 H115 120.4
C79 C80 C75 121.7(4)
C79 C80 H116 119.1
C75 C80 H116 119.1
C75 C81 H100 109.5
C75 C81 H101 109.5
H100 C81 H101 109.5
C75 C81 H102 109.5
H100 C81 H102 109.5
H101 C81 H102 109.5

loop_
_geom_bond_atom_site_label_1
_geom_bond_atom_site_label_2
_geom_bond_distance
C1 C2 1.380(5)
C1 Si1 1.903(3)
C1 Al1 1.993(4)
C1 Zr1 2.568(3)
C2 C3 1.424(5)
C2 Zr1 2.543(3)
C2 H117 0.9500
C3 C4 1.427(5)
C3 Zr1 2.393(3)
C3 H118 0.9500
C4 C5 1.393(5)
C4 Zr1 2.545(3)
C4 H119 0.9500
C5 Si2 1.912(4)
C5 Al1 2.029(3)
C5 Zr1 2.599(3)
C6 C7 1.542(5)
C6 H1 0.9800
C6 H2 0.9800
C6 H3 0.9800
C7 C8 1.526(5)
C7 Si1 1.912(4)
C7 H123 1.0000
C8 H4 0.9800
C8 H5 0.9800
C8 H6 0.9800
C9 C10 1.529(5)
C9 H7 0.9800
C9 H8 0.9800
C9 H9 0.9800
C10 C11 1.541(5)
C10 Si1 1.900(4)
C10 H124 1.0000
C11 H10 0.9800
C11 H11 0.9800
C11 H12 0.9800
C12 C13 1.534(5)
C12 H13 0.9800
C12 H14 0.9800
C12 H15 0.9800
C13 C14 1.546(5)
C13 Si1 1.906(4)
C13 H125 1.0000
C14 H16 0.9800
C14 H17 0.9800
C14 H18 0.9800
C15 C16 1.538(5)
C15 H19 0.9800
C15 H20 0.9800
C15 H21 0.9800
C16 C17 1.519(5)
C16 Si2 1.902(4)
C16 H126 1.0000
C17 H22 0.9800
C17 H23 0.9800
C17 H24 0.9800
C18 C19 1.536(5)
C18 H25 0.9800
C18 H26 0.9800
C18 H27 0.9800
C19 C20 1.559(5)
C19 Si2 1.899(4)
C19 H127 1.0000
C20 H28 0.9800
C20 H29 0.9800
C20 H30 0.9800
C21 C22 1.541(5)
C21 H31 0.9800
C21 H32 0.9800
C21 H33 0.9800
C22 C23 1.540(5)
C22 Si2 1.915(4)
C22 H128 1.0000
C23 H34 0.9800
C23 H35 0.9800
C23 H36 0.9800
C24 C25 1.417(5)
C24 C29 1.418(5)
C24 Al1 1.978(3)
C25 C26 1.401(5)
C25 C30 1.507(5)
C26 C27 1.380(5)
C26 H103 0.9500
C27 C28 1.383(5)
C27 C31 1.513(5)
C28 C29 1.391(5)
C28 H104 0.9500
C29 C32 1.513(5)
C30 H85 0.9800
C30 H86 0.9800
C30 H87 0.9800
C31 H88 0.9800
C31 H89 0.9800
C31 H90 0.9800
C32 H91 0.9800
C32 H92 0.9800
C32 H93 0.9800
C33 C34 1.403(4)
C33 Si3 1.904(3)
C33 Al2 1.987(3)
C33 Zr1 2.539(3)
C34 C35 1.413(5)
C34 Zr1 2.534(3)
C34 H120 0.9500
C35 C36 1.443(5)
C35 Zr1 2.399(3)
C35 H121 0.9500
C36 C37 1.376(5)
C36 Zr1 2.572(3)
C36 H122 0.9500
C37 Si4 1.916(4)
C37 Al2 2.026(3)
C37 Zr1 2.698(4)
C38 C39 1.533(5)
C38 H37 0.9800
C38 H38 0.9800
C38 H39 0.9800
C39 C40 1.541(5)
C39 Si3 1.907(4)
C39 H133 1.0000
C40 H40 0.9800
C40 H41 0.9800
C40 H42 0.9800
C41 C42 1.538(5)
C41 H43 0.9800
C41 H44 0.9800
C41 H45 0.9800
C42 C43 1.546(5)
C42 Si3 1.912(4)
C42 H134 1.0000
C43 H46 0.9800
C43 H47 0.9800
C43 H48 0.9800
C44 C45 1.536(5)
C44 H49 0.9800
C44 H50 0.9800
C44 H51 0.9800
C45 C46 1.533(5)
C45 Si3 1.910(4)
C45 H135 1.0000
C46 H52 0.9800
C46 H53 0.9800
C46 H54 0.9800
C47 C48 1.529(6)
C47 H55 0.9800
C47 H56 0.9800
C47 H57 0.9800
C48 C49 1.553(6)
C48 Si4 1.907(4)
C48 H129 1.0000
C49 H58 0.9800
C49 H59 0.9800
C49 H60 0.9800
C50 C51 1.537(5)
C50 H61 0.9800
C50 H62 0.9800
C50 H63 0.9800
C51 C52 1.535(5)
C51 Si4 1.902(4)
C51 H130 1.0000
C52 H64 0.9800
C52 H65 0.9800
C52 H66 0.9800
C53 C54 1.525(12)
C53 H136 0.9800
C53 H137 0.9800
C53 H138 0.9800
C54 C55 1.542(15)
C54 Si4 1.877(7)
C54 H139 1.0000
C55 H140 0.9800
C55 H141 0.9800
C55 H142 0.9800
C56 C57 1.520(15)
C56 H143 0.9800
C56 H144 0.9800
C56 H145 0.9800
C57 C58 1.686(19)
C57 Si4 1.962(10)
C57 H146 1.0000
C58 H147 0.9800
C58 H148 0.9800
C58 H149 0.9800
C59 C64 1.412(5)
C59 C60 1.422(5)
C59 Al2 1.985(3)
C60 C61 1.385(5)
C60 C65 1.517(5)
C61 C62 1.386(5)
C61 H105 0.9500
C62 C63 1.378(5)
C62 C66 1.514(5)
C63 C64 1.399(5)
C63 H106 0.9500
C64 C67 1.522(5)
C65 H94 0.9800
C65 H95 0.9800
C65 H96 0.9800
C66 H79 0.9800
C66 H80 0.9800
C66 H81 0.9800
C67 H97 0.9800
C67 H98 0.9800
C67 H99 0.9800
Al1 Cl1 2.3148(13)
Al1 Zr1 2.9581(11)
Al2 Cl2 2.3163(13)
Al2 Zr1 2.9836(11)
Zr1 Cl2 2.6305(9)
Zr1 Cl1 2.6328(9)
C68 C69 1.388(6)
C68 C73 1.390(6)
C68 C74 1.501(6)
C69 C70 1.380(6)
C69 H107 0.9500
C70 C71 1.363(6)
C70 H108 0.9500
C71 C72 1.379(6)
C71 H109 0.9500
C72 C73 1.388(6)
C72 H110 0.9500
C73 H111 0.9500
C74 H82 0.9800
C74 H83 0.9800
C74 H84 0.9800
C75 C76 1.367(6)
C75 C80 1.389(6)
C75 C81 1.511(6)
C76 C77 1.372(7)
C76 H112 0.9500
C77 C78 1.385(7)
C77 H113 0.9500
C78 C79 1.390(7)
C78 H114 0.9500
C79 C80 1.386(6)
C79 H115 0.9500
C80 H116 0.9500
C81 H100 0.9800
C81 H101 0.9800
C81 H102 0.9800

loop_
_geom_torsion_atom_site_label_1
_geom_torsion_atom_site_label_2
_geom_torsion_atom_site_label_3
_geom_torsion_atom_site_label_4
_geom_torsion
Si1 C1 C2 C3 -176.9(3)
Al1 C1 C2 C3 -20.6(5)
Zr1 C1 C2 C3 46.9(3)
Si1 C1 C2 Zr1 136.2(2)
Al1 C1 C2 Zr1 -67.5(2)
C1 C2 C3 C4 17.7(6)
Zr1 C2 C3 C4 67.6(3)
C1 C2 C3 Zr1 -49.9(3)
C2 C3 C4 C5 -15.4(6)
Zr1 C3 C4 C5 52.2(3)
C2 C3 C4 Zr1 -67.6(3)
C3 C4 C5 Si2 170.7(3)
Zr1 C4 C5 Si2 -140.7(2)
C3 C4 C5 Al1 16.5(5)
Zr1 C4 C5 Al1 65.1(2)
C3 C4 C5 Zr1 -48.7(3)
C29 C24 C25 C26 2.1(5)
Al1 C24 C25 C26 -173.9(3)
C29 C24 C25 C30 -176.7(3)
Al1 C24 C25 C30 7.3(4)
C24 C25 C26 C27 -1.7(5)
C30 C25 C26 C27 177.1(3)
C25 C26 C27 C28 0.3(5)
C25 C26 C27 C31 -178.9(3)
C26 C27 C28 C29 0.6(6)
C31 C27 C28 C29 179.8(4)
C27 C28 C29 C24 -0.1(6)
C27 C28 C29 C32 178.5(3)
C25 C24 C29 C28 -1.2(5)
Al1 C24 C29 C28 174.2(3)
C25 C24 C29 C32 -179.8(3)
Al1 C24 C29 C32 -4.4(5)
Si3 C33 C34 C35 -175.5(3)
Al2 C33 C34 C35 -22.3(5)
Zr1 C33 C34 C35 47.6(3)
Si3 C33 C34 Zr1 136.9(2)
Al2 C33 C34 Zr1 -69.9(2)
C33 C34 C35 C36 18.5(5)
Zr1 C34 C35 C36 68.4(3)
C33 C34 C35 Zr1 -49.9(3)
C34 C35 C36 C37 -12.9(6)
Zr1 C35 C36 C37 55.0(4)
C34 C35 C36 Zr1 -67.9(3)
C35 C36 C37 Si4 171.3(3)
Zr1 C36 C37 Si4 -138.9(2)
C35 C36 C37 Al2 12.0(5)
Zr1 C36 C37 Al2 61.8(2)
C35 C36 C37 Zr1 -49.8(3)
C64 C59 C60 C61 0.7(5)
Al2 C59 C60 C61 176.9(3)
C64 C59 C60 C65 -178.8(4)
Al2 C59 C60 C65 -2.6(5)
C59 C60 C61 C62 -0.3(6)
C65 C60 C61 C62 179.3(4)
C60 C61 C62 C63 -0.2(6)
C60 C61 C62 C66 179.3(4)
C61 C62 C63 C64 0.3(6)
C66 C62 C63 C64 -179.2(4)
C62 C63 C64 C59 0.1(6)
C62 C63 C64 C67 -179.5(3)
C60 C59 C64 C63 -0.7(5)
Al2 C59 C64 C63 -177.3(3)
C60 C59 C64 C67 179.0(3)
Al2 C59 C64 C67 2.3(4)
C9 C10 Si1 C1 83.4(3)
C11 C10 Si1 C1 -146.0(3)
C9 C10 Si1 C13 -162.0(3)
C11 C10 Si1 C13 -31.3(3)
C9 C10 Si1 C7 -38.7(3)
C11 C10 Si1 C7 91.9(3)
C18 C19 Si2 C16 168.1(3)
C20 C19 Si2 C16 44.6(3)
C18 C19 Si2 C5 -73.6(3)
C20 C19 Si2 C5 163.0(3)
C18 C19 Si2 C22 45.0(3)
C20 C19 Si2 C22 -78.4(3)
C53 C54 Si4 C51 -49.1(9)
C55 C54 Si4 C51 -168.5(9)
C53 C54 Si4 C48 -166.8(7)
C55 C54 Si4 C48 73.8(10)
C53 C54 Si4 C37 69.0(8)
C55 C54 Si4 C37 -50.4(11)
C53 C54 Si4 C57 44.1(12)
C55 C54 Si4 C57 -75.4(14)
C73 C68 C69 C70 0.1(6)
C74 C68 C69 C70 -177.5(4)
C68 C69 C70 C71 0.2(7)
C69 C70 C71 C72 -0.3(7)
C70 C71 C72 C73 0.2(7)
C71 C72 C73 C68 0.1(7)
C69 C68 C73 C72 -0.2(6)
C74 C68 C73 C72 177.3(4)
C80 C75 C76 C77 -2.1(8)
C81 C75 C76 C77 179.0(5)
C75 C76 C77 C78 1.8(9)
C76 C77 C78 C79 -0.5(9)
C77 C78 C79 C80 -0.6(8)
C78 C79 C80 C75 0.3(7)
C76 C75 C80 C79 1.0(7)
C81 C75 C80 C79 179.9(4)
